data_7706175
loop_
_publ_author_name
'Ohmagari, Hitomi'
'Nakaya, Manabu'
'Tanaka, Kaisei'
'Zenno, Hikaru'
'Akiyoshi, Ryohei'
'Sekine, Yoshihiro'
'Zhang, Yingjie'
'Min, Kil Sik'
'Hasegawa, Miki'
'Lindoy, Leonard F.'
'Hayami, Shinya'

_publ_section_title
;
 Magnetism in a helicate complexes arising with the tetradentate ligand.
;
_journal_issue 2
_journal_name_full 'Dalton transactions (Cambridge, England : 2003)'
_journal_page_first 494
_journal_page_last 498
_journal_paper_doi 10.1039/d0dt03990j
_journal_volume 50
_journal_year 2021
_chemical_formula_moiety 'C30 H18 Fe N6 Se2'
_chemical_formula_sum 'C30 H18 Fe N6 Se2'
_chemical_formula_weight 680.313
_space_group_crystal_system monoclinic
_space_group_IT_number 15
_space_group_name_Hall '-C 2yc'
_space_group_name_H-M_alt 'C 1 2/c 1'
_symmetry_Int_Tables_number 15
_atom_sites_solution_primary dual
_audit_creation_date 2020-12-09
_audit_creation_method
;
Olex2 1.3
(compiled 2020.11.12 svn.r5f609507 for OlexSys, GUI svn.r6226)
;
_audit_update_record
;
2020-12-10 deposited with the CCDC.	2020-12-15 downloaded from the CCDC.
;
_cell_angle_alpha 90
_cell_angle_beta 98.177(19)
_cell_angle_gamma 90
_cell_formula_units_Z 4
_cell_length_a 13.077(15)
_cell_length_b 13.726(15)
_cell_length_c 15.620(18)
_cell_measurement_reflns_used 3249
_cell_measurement_temperature 100
_cell_measurement_theta_max 27.456
_cell_measurement_theta_min 6.464
_cell_volume 2775(5)
_computing_cell_refinement 'MSC/AFC Diffractometer Control'
_computing_data_collection 'MSC/AFC Diffractometer Control (Rigaku, 1998)'
_computing_data_reduction 'MSC/AFC Diffractometer Control'
_computing_molecular_graphics 'Olex2 1.3 (Dolomanov et al., 2009)'
_computing_publication_material 'Olex2 1.3 (Dolomanov et al., 2009)'
_computing_structure_refinement 'olex2.refine 1.3 (Bourhis et al., 2015)'
_computing_structure_solution 'SHELXT 2014/5 (Sheldrick, 2014)'
_diffrn_ambient_temperature 100
_diffrn_measured_fraction_theta_full 0.9829
_diffrn_measured_fraction_theta_max 0.9752
_diffrn_measurement_device_type 'Rigaku RAPID FR'
_diffrn_radiation_type 'Mo K\a'
_diffrn_radiation_wavelength 0.71075
_diffrn_reflns_av_R_equivalents 0.0743
_diffrn_reflns_av_unetI/netI 0.0878
_diffrn_reflns_Laue_measured_fraction_full 0.9829
_diffrn_reflns_Laue_measured_fraction_max 0.9752
_diffrn_reflns_limit_h_max 16
_diffrn_reflns_limit_h_min -16
_diffrn_reflns_limit_k_max 17
_diffrn_reflns_limit_k_min -17
_diffrn_reflns_limit_l_max 20
_diffrn_reflns_limit_l_min -19
_diffrn_reflns_number 8534
_diffrn_reflns_point_group_measured_fraction_full 0.9829
_diffrn_reflns_point_group_measured_fraction_max 0.9752
_diffrn_reflns_theta_full 25.2425
_diffrn_reflns_theta_max 27.48
_diffrn_reflns_theta_min 3.23
_exptl_absorpt_coefficient_mu 3.198
_exptl_crystal_colour red
_exptl_crystal_colour_primary red
_exptl_crystal_density_diffrn 1.628
_exptl_crystal_description needle
_exptl_crystal_F_000 1353.677
_exptl_crystal_size_max 0.1
_exptl_crystal_size_mid 0.1
_exptl_crystal_size_min 0.08
_refine_diff_density_max 1.5242
_refine_diff_density_min -1.3834
_refine_diff_density_rms 0.2092
_refine_ls_d_res_high 0.7702
_refine_ls_d_res_low 6.3034
_refine_ls_goodness_of_fit_ref 1.1974
_refine_ls_hydrogen_treatment mixed
_refine_ls_matrix_type full
_refine_ls_number_constraints 35
_refine_ls_number_parameters 143
_refine_ls_number_reflns 3110
_refine_ls_number_restraints 0
_refine_ls_restrained_S_all 1.1974
_refine_ls_R_factor_all 0.1525
_refine_ls_R_factor_gt 0.1008
_refine_ls_shift/su_max 0.0002
_refine_ls_shift/su_mean 0.0000
_refine_ls_structure_factor_coef Fsqd
_refine_ls_weighting_details 'w=1/[\s^2^(Fo^2^)+(0.0687P)^2^+15.6759P] where P=(Fo^2^+2Fc^2^)/3'
_refine_ls_weighting_scheme calc
_refine_ls_wR_factor_gt 0.2065
_refine_ls_wR_factor_ref 0.2346
_reflns_Friedel_coverage 0.0
_reflns_limit_h_max 16
_reflns_limit_h_min -16
_reflns_limit_k_max 17
_reflns_limit_k_min 0
_reflns_limit_l_max 20
_reflns_limit_l_min 0
_reflns_number_gt 1922
_reflns_number_total 3110
_reflns_threshold_expression I>=2u(I)
_cod_data_source_file d0dt03990j2.cif
_cod_data_source_block Fe-NCSe
_cod_depositor_comments 'Adding full bibliography for 7706174--7706177.cif.'
_cod_database_code 7706175
_olex2_refinement_description
;
1. Fixed Uiso
 At 1.2 times of:
  All C(H) groups
 At 1.5 times of:
  All C(H,H,H) groups
2. Uiso/Uaniso restraints and constraints
Uanis(C12A) = Uanis(C10B) = Uanis(C13A) = Uanis(C5A) = Uanis(C3) = Uanis(C17) =
Uanis(C7B) = Uanis(C11A) = Uanis(C2B) = Uanis(C8B) = Uanis(C4B) = Uanis(N2B) =
Uanis(C9)
Uanis(C2A) = Uanis(C1) = Uanis(C4A) = Uanis(C13B) = Uanis(C5B) = Uanis(C2) =
Uanis(C6) = Uanis(N2A) = Uanis(C10A) = Uanis(C11B) = Uanis(C7A) = Uanis(C12B) =
Uanis(C9B) = Uanis(C8A)
3. Others
 Fixed Sof: C2A(0.5) C1(0.5) H1(0.5) C4A(0.5) H4A(0.5) C5B(0.5) C6(0.5)
 N2A(0.5) C10A(0.5) C7A(0.5) H7A(0.5) C12A(0.5) H12A(0.5) C13A(0.5) C8A(0.5)
 H8A(0.5) C2(0.5) C14B(0.5) H14a(0.5) H14b(0.5) H14c(0.5) C14A(0.5) H14d(0.5)
 H14e(0.5) H14f(0.5) C13B(0.5) C11B(0.5) H11B(0.5) C12B(0.5) H12B(0.5) C9B(0.5)
 C11A(0.5) H11A(0.5) C8B(0.5) H8B(0.5) C9(0.5) C10B(0.5) C17(0.5) C5A(0.5)
 C7B(0.5) H7B(0.5) C2B(0.5) C3(0.5) H3(0.5) C5(0.5) C4B(0.5) H4B(0.5) N2B(0.5)
4.a Aromatic/amide H refined with riding coordinates:
 C1(H1), C4A(H4A), C7A(H7A), C8A(H8A), C11B(H11B), C12B(H12B), C11A(H11A),
 C8B(H8B), C7B(H7B), C3(H3), C4B(H4B)
4.b Fitted hexagon refined as free rotating group:
 N1(C2A,C1,C4A,C5B,C6), C8B(C9,C10B,C17,C5A,C7B)
4.c Idealised Me refined as rotating group:
 C14B(H14a,H14b,H14c), C14A(H14d,H14e,H14f)
;
_olex2_submission_special_instructions 'No special instructions were received'

loop_
_space_group_symop_id
_space_group_symop_operation_xyz
1 x,y,z
2 -x,y,-z+1/2
3 -x,-y,-z
4 x,-y,z-1/2
5 x+1/2,y+1/2,z
6 -x+1/2,y+1/2,-z+1/2
7 -x+1/2,-y+1/2,-z
8 x+1/2,-y+1/2,z-1/2

loop_
_atom_site_label
_atom_site_type_symbol
_atom_site_fract_x
_atom_site_fract_y
_atom_site_fract_z
_atom_site_U_iso_or_equiv
_atom_site_adp_type
_atom_site_occupancy
_atom_site_site_symmetry_order
_atom_site_refinement_flags_posn
_atom_site_refinement_flags_adp
_atom_site_refinement_flags_occupancy
_atom_site_disorder_group
Se1 Se 0.12494(7) 0.37447(7) 0.29398(6) 0.0683(4) Uani 1.000000 1 . . . .
Fe1 Fe 0.5 0.36146(11) 0.25 0.0504(5) Uani 1.000000 2 S T P .
N1 N 0.5630(5) 0.4580(4) 0.3594(4) 0.0562(17) Uani 1.000000 1 . . . .
C2A C 0.6007(9) 0.5506(5) 0.3460(5) 0.0698(17) Uani 0.500000 1 G . . 2
C1 C 0.6670(10) 0.5964(7) 0.4113(8) 0.0698(17) Uani 0.500000 1 G . . 2
H1 H 0.6927(10) 0.6597(7) 0.4022(8) 0.084(2) Uiso 0.500000 1 R . . 2
C4A C 0.6955(10) 0.5495(9) 0.4900(7) 0.0698(17) Uani 0.500000 1 G . . 2
H4A H 0.7407(10) 0.5807(9) 0.5346(7) 0.084(2) Uiso 0.500000 1 R . . 2
C5B C 0.6577(13) 0.4569(9) 0.5034(5) 0.0698(17) Uani 0.500000 1 G . . 2
C6 C 0.5915(11) 0.4111(6) 0.4381(5) 0.0698(17) Uani 0.500000 1 G . . 2
N3 N 0.3433(7) 0.3648(7) 0.2655(5) 0.090(3) Uani 1.000000 1 . . . .
C15 C 0.2581(7) 0.3686(7) 0.2763(5) 0.065(2) Uani 1.000000 1 . . . .
N2A N 0.5340(13) 0.2657(14) 0.3727(12) 0.0698(17) Uani 0.500000 1 . . . 2
C10A C 0.5887(17) 0.3073(15) 0.4411(12) 0.0698(17) Uani 0.500000 1 . . . 2
C7A C 0.7221(17) 0.4089(14) 0.5750(11) 0.0698(17) Uani 0.500000 1 . . . 2
H7A H 0.7742(17) 0.4422(14) 0.6125(11) 0.084(2) Uiso 0.500000 1 R . . 2
C12A C 0.4614(15) 0.1306(12) 0.4556(10) 0.0541(13) Uani 0.500000 1 . . . 1
H12A H 0.426(12) 0.083(12) 0.452(10) 0.0649(16) Uiso 0.500000 1 R . . 1
C13A C 0.4432(15) 0.1841(12) 0.3764(10) 0.0541(13) Uani 0.500000 1 . . . 1
C8A C 0.7025(17) 0.3168(13) 0.5832(11) 0.0698(17) Uani 0.500000 1 . . . 2
H8A H 0.7329(17) 0.2842(13) 0.6341(11) 0.084(2) Uiso 0.500000 1 R . . 2
C2 C 0.5878(18) 0.5850(15) 0.2511(12) 0.0698(17) Uani 0.500000 1 . . . 2
C14B C 0.438(2) 0.1260(16) 0.3109(17) 0.084(7) Uani 0.500000 1 . . . 2
H14a H 0.371(4) 0.117(10) 0.331(4) 0.126(10) Uiso 0.500000 1 GR . . 2
H14b H 0.430(9) 0.167(5) 0.259(4) 0.126(10) Uiso 0.500000 1 GR . . 2
H14c H 0.465(6) 0.062(5) 0.297(7) 0.126(10) Uiso 0.500000 1 GR . . 2
C14A C 0.3653(17) 0.1468(14) 0.3039(13) 0.066(6) Uani 0.500000 1 . . . 1
H14d H 0.369(7) 0.186(6) 0.252(3) 0.099(8) Uiso 0.500000 1 GR . . 1
H14e H 0.380(6) 0.079(3) 0.292(5) 0.099(8) Uiso 0.500000 1 GR . . 1
H14f H 0.2959(19) 0.152(8) 0.320(3) 0.099(8) Uiso 0.500000 1 GR . . 1
C13B C 0.5103(18) 0.1723(14) 0.3797(11) 0.0698(17) Uani 0.500000 1 . . . 2
C11B C 0.6084(17) 0.1649(13) 0.5229(11) 0.0698(17) Uani 0.500000 1 . . . 2
H11B H 0.6353(17) 0.1271(13) 0.5719(11) 0.084(2) Uiso 0.500000 1 R . . 2
C12B C 0.5430(18) 0.1215(13) 0.4590(11) 0.0698(17) Uani 0.500000 1 . . . 2
H12B H 0.5188(18) 0.0573(13) 0.4669(11) 0.084(2) Uiso 0.500000 1 R . . 2
C9B C 0.6386(17) 0.2635(14) 0.5204(11) 0.0698(17) Uani 0.500000 1 . . . 2
C11A C 0.5269(14) 0.1667(12) 0.5242(10) 0.0541(13) Uani 0.500000 1 . . . 1
H11A H 0.5393(14) 0.1317(12) 0.5771(10) 0.0649(16) Uiso 0.500000 1 R . . 1
C8B C 0.6371(10) 0.3028(7) 0.5863(5) 0.0541(13) Uani 0.500000 1 . . . 1
H8B H 0.6498(10) 0.2673(7) 0.6390(5) 0.0649(16) Uiso 0.500000 1 R . . 1
C9 C 0.5781(10) 0.2614(7) 0.5144(7) 0.0541(13) Uani 0.500000 1 G . . 1
C10B C 0.5595(9) 0.3133(8) 0.4373(6) 0.0541(13) Uani 0.500000 1 G . . 1
C17 C 0.5998(12) 0.4065(8) 0.4322(6) 0.0541(13) Uani 0.500000 1 G . . 1
C5A C 0.6587(12) 0.4478(7) 0.5041(7) 0.0541(13) Uani 0.500000 1 G . . 1
C7B C 0.6773(10) 0.3960(8) 0.5812(6) 0.0541(13) Uani 0.500000 1 G . . 1
H7B H 0.7176(10) 0.4242(8) 0.6304(6) 0.0649(16) Uiso 0.500000 1 R . . 1
C2B C 0.5647(14) 0.5580(12) 0.3609(10) 0.0541(13) Uani 0.500000 1 . . . 1
C3 C 0.6245(13) 0.6125(12) 0.4279(10) 0.0541(13) Uani 0.500000 1 . . . 1
H3 H 0.6336(13) 0.6808(12) 0.4222(10) 0.0649(16) Uiso 0.500000 1 R . . 1
C5 C 0.5259(19) 0.6072(10) 0.2756(9) 0.072(6) Uani 0.500000 1 . . . 1
C4B C 0.6686(13) 0.5639(13) 0.5006(10) 0.0541(13) Uani 0.500000 1 . . . 1
H4B H 0.7045(13) 0.5987(13) 0.5482(10) 0.0649(16) Uiso 0.500000 1 R . . 1
N2B N 0.4937(11) 0.2691(12) 0.3670(10) 0.0541(13) Uani 0.500000 1 . . . 1

loop_
_atom_site_aniso_label
_atom_site_aniso_U_11
_atom_site_aniso_U_22
_atom_site_aniso_U_33
_atom_site_aniso_U_12
_atom_site_aniso_U_13
_atom_site_aniso_U_23
Se1 0.0507(6) 0.0773(7) 0.0695(6) -0.0166(4) -0.0168(4) 0.0166(5)
Fe1 0.0624(11) 0.0468(9) 0.0423(8) -0.000000 0.0086(7) 0.000000
N1 0.065(4) 0.051(4) 0.047(4) -0.012(3) -0.009(3) 0.013(3)
C2A 0.100(4) 0.060(3) 0.046(3) 0.014(3) 0.002(3) 0.004(2)
C1 0.100(4) 0.060(3) 0.046(3) 0.014(3) 0.002(3) 0.004(2)
C4A 0.100(4) 0.060(3) 0.046(3) 0.014(3) 0.002(3) 0.004(2)
C5B 0.100(4) 0.060(3) 0.046(3) 0.014(3) 0.002(3) 0.004(2)
C6 0.100(4) 0.060(3) 0.046(3) 0.014(3) 0.002(3) 0.004(2)
N3 0.068(5) 0.148(9) 0.052(5) -0.042(5) 0.002(4) -0.033(5)
C15 0.059(5) 0.092(7) 0.038(4) -0.032(5) -0.010(4) -0.009(4)
N2A 0.100(4) 0.060(3) 0.046(3) 0.014(3) 0.002(3) 0.004(2)
C10A 0.100(4) 0.060(3) 0.046(3) 0.014(3) 0.002(3) 0.004(2)
C7A 0.100(4) 0.060(3) 0.046(3) 0.014(3) 0.002(3) 0.004(2)
C12A 0.071(3) 0.053(3) 0.036(2) -0.000(2) -0.000(2) -0.001(2)
C13A 0.071(3) 0.053(3) 0.036(2) -0.000(2) -0.000(2) -0.001(2)
C8A 0.100(4) 0.060(3) 0.046(3) 0.014(3) 0.002(3) 0.004(2)
C2 0.100(4) 0.060(3) 0.046(3) 0.014(3) 0.002(3) 0.004(2)
C14B 0.077(15) 0.067(14) 0.104(18) -0.016(12) 0.001(15) -0.004(12)
C14A 0.074(13) 0.060(12) 0.062(11) -0.037(11) 0.002(11) -0.014(9)
C13B 0.100(4) 0.060(3) 0.046(3) 0.014(3) 0.002(3) 0.004(2)
C11B 0.100(4) 0.060(3) 0.046(3) 0.014(3) 0.002(3) 0.004(2)
C12B 0.100(4) 0.060(3) 0.046(3) 0.014(3) 0.002(3) 0.004(2)
C9B 0.100(4) 0.060(3) 0.046(3) 0.014(3) 0.002(3) 0.004(2)
C11A 0.071(3) 0.053(3) 0.036(2) -0.000(2) -0.000(2) -0.001(2)
C8B 0.071(3) 0.053(3) 0.036(2) -0.000(2) -0.000(2) -0.001(2)
C9 0.071(3) 0.053(3) 0.036(2) -0.000(2) -0.000(2) -0.001(2)
C10B 0.071(3) 0.053(3) 0.036(2) -0.000(2) -0.000(2) -0.001(2)
C17 0.071(3) 0.053(3) 0.036(2) -0.000(2) -0.000(2) -0.001(2)
C5A 0.071(3) 0.053(3) 0.036(2) -0.000(2) -0.000(2) -0.001(2)
C7B 0.071(3) 0.053(3) 0.036(2) -0.000(2) -0.000(2) -0.001(2)
C2B 0.071(3) 0.053(3) 0.036(2) -0.000(2) -0.000(2) -0.001(2)
C3 0.071(3) 0.053(3) 0.036(2) -0.000(2) -0.000(2) -0.001(2)
C5 0.16(2) 0.022(7) 0.024(8) -0.022(9) -0.031(9) 0.002(5)
C4B 0.071(3) 0.053(3) 0.036(2) -0.000(2) -0.000(2) -0.001(2)
N2B 0.071(3) 0.053(3) 0.036(2) -0.000(2) -0.000(2) -0.001(2)

loop_
_atom_type_symbol
_atom_type_scat_dispersion_real
_atom_type_scat_dispersion_imag
_atom_type_scat_Cromer_Mann_a1
_atom_type_scat_Cromer_Mann_a2
_atom_type_scat_Cromer_Mann_a3
_atom_type_scat_Cromer_Mann_a4
_atom_type_scat_Cromer_Mann_b1
_atom_type_scat_Cromer_Mann_b2
_atom_type_scat_Cromer_Mann_b3
_atom_type_scat_Cromer_Mann_b4
_atom_type_scat_Cromer_Mann_c
_atom_type_scat_source
_atom_type_scat_dispersion_source
H 0.00000 0.00000 0.49300 0.32291 0.14019 0.04081 10.51090 26.12570 3.14236 57.79970 0.0030380000826 'International Tables Volume C Table 6.1.1.4 (pp. 500-502)' 'Henke, Gullikson and Davis, At. Data and Nucl. Data Tables, 1993, 54, 2'
C 0.00347 0.00161 2.31000 1.02000 1.58860 0.86500 20.84390 10.20750 0.56870 51.65120 0.215599998832 'International Tables Volume C Table 6.1.1.4 (pp. 500-502)' 'Henke, Gullikson and Davis, At. Data and Nucl. Data Tables, 1993, 54, 2'
Fe 0.35822 0.84937 11.76950 7.35730 3.52220 2.30450 4.76110 0.30720 15.35350 76.88050 1.03690004349 'International Tables Volume C Table 6.1.1.4 (pp. 500-502)' 'Henke, Gullikson and Davis, At. Data and Nucl. Data Tables, 1993, 54, 2'
Se -0.08118 2.30845 17.00060 5.81960 3.97310 4.35430 2.40980 0.27260 15.23720 43.81630 2.84089994431 'International Tables Volume C Table 6.1.1.4 (pp. 500-502)' 'Henke, Gullikson and Davis, At. Data and Nucl. Data Tables, 1993, 54, 2'
N 0.00653 0.00323 12.21260 3.13220 2.01250 1.16630 0.00570 9.89330 28.99750 0.58260 -11.5290002823 'International Tables Volume C Table 6.1.1.4 (pp. 500-502)' 'Henke, Gullikson and Davis, At. Data and Nucl. Data Tables, 1993, 54, 2'

loop_
_geom_angle_atom_site_label_1
_geom_angle_atom_site_label_2
_geom_angle_atom_site_label_3
_geom_angle
_geom_angle_site_symmetry_1
_geom_angle_site_symmetry_3
_geom_angle_publ_flag
N1 Fe1 N1 106.9(3) . 2_655 ?
N3 Fe1 N1 99.2(3) . . ?
N3 Fe1 N1 99.2(3) 2_655 2_655 ?
N3 Fe1 N1 79.3(3) . 2_655 ?
N3 Fe1 N1 79.3(3) 2_655 . ?
N3 Fe1 N3 177.5(5) 2_655 . ?
N2A Fe1 N1 168.6(5) . 2_655 ?
N2A Fe1 N1 72.3(5) . . ?
N2A Fe1 N1 168.6(5) 2_655 . ?
N2A Fe1 N1 72.3(5) 2_655 2_655 ?
N2A Fe1 N3 89.5(5) 2_655 2_655 ?
N2A Fe1 N3 91.9(5) . 2_655 ?
N2A Fe1 N3 89.5(5) . . ?
N2A Fe1 N3 91.9(5) 2_655 . ?
N2A Fe1 N2A 110.8(10) . 2_655 ?
N2B Fe1 N1 76.3(4) 2_655 2_655 ?
N2B Fe1 N1 155.9(4) 2_655 . ?
N2B Fe1 N1 76.3(4) . . ?
N2B Fe1 N1 155.9(4) . 2_655 ?
N2B Fe1 N3 76.6(4) . . ?
N2B Fe1 N3 104.9(4) . 2_655 ?
N2B Fe1 N3 76.6(4) 2_655 2_655 ?
N2B Fe1 N3 104.9(4) 2_655 . ?
N2B Fe1 N2A 13.1(6) . . ?
N2B Fe1 N2A 109.3(4) 2_655 . ?
N2B Fe1 N2A 109.3(4) . 2_655 ?
N2B Fe1 N2A 13.1(6) 2_655 2_655 ?
N2B Fe1 N2B 110.9(9) 2_655 . ?
C2A N1 Fe1 122.0 . 2_655 ?
C6 N1 Fe1 115.2 . 2_655 ?
C6 N1 C2A 120.0 . . ?
C17 N1 Fe1 112.2(6) . 2_655 ?
C17 N1 C2A 120.5(7) . . ?
C17 N1 C6 6.8(12) . . ?
C2B N1 Fe1 127.7(8) . 2_655 ?
C2B N1 C2A 23.5(9) . . ?
C2B N1 C6 116.5(8) . . ?
C2B N1 C17 120.0(10) . . ?
C1 C2A N1 120.0 . . ?
C2 C2A N1 115.6(10) . . ?
C2 C2A C1 122.6(10) . . ?
H1 C1 C2A 120.0(3) . . ?
C4A C1 C2A 120.0 . . ?
C4A C1 H1 120.0(3) . . ?
H4A C4A C1 120.0(3) . . ?
C5B C4A C1 120.0 . . ?
C5B C4A H4A 120.0(3) . . ?
C6 C5B C4A 120.0 . . ?
C7A C5B C4A 110.5(12) . . ?
C7A C5B C6 126.2(11) . . ?
C5B C6 N1 120.0 . . ?
C10A C6 N1 119.1(9) . . ?
C10A C6 C5B 116.3(10) . . ?
C15 N3 Fe1 177.8(7) . . ?
N3 C15 Se1 179.6(8) . . ?
C10A N2A Fe1 116.1(15) . 2_655 ?
C13B N2A Fe1 126.7(14) . 2_655 ?
C13B N2A C10A 117.0(17) . . ?
N2A C10A C6 114.6(16) . . ?
C9B C10A C6 115.7(16) . . ?
C9B C10A N2A 129.5(19) . . ?
H7A C7A C5B 122.8(10) . . ?
C8A C7A C5B 114.4(18) . . ?
C8A C7A H7A 122.8(12) . . ?
C13A C12A H12A 109(12) . . ?
C11A C12A H12A 130(12) . . ?
C11A C12A C13A 120.1(16) . . ?
C14A C13A C12A 119.3(16) . . ?
N2B C13A C12A 120.7(15) . . ?
N2B C13A C14A 120.0(15) . . ?
H8A C8A C7A 118.5(12) . . ?
C9B C8A C7A 123.1(18) . . ?
C9B C8A H8A 118.5(11) . . ?
C5 C2 C2A 107.2(18) 2_655 . ?
H14b C14B H14a 109.5 . . ?
H14c C14B H14a 109.5 . . ?
H14c C14B H14b 109.5 . . ?
C13B C14B H14a 109.5 . . ?
C13B C14B H14b 109.5 . . ?
C13B C14B H14c 109.5 . . ?
H14d C14A C13A 109.5 . . ?
H14e C14A C13A 109.5 . . ?
H14e C14A H14d 109.5 . . ?
H14f C14A C13A 109.5 . . ?
H14f C14A H14d 109.5 . . ?
H14f C14A H14e 109.5 . . ?
C14B C13B N2A 119.4(18) . . ?
C12B C13B N2A 119.8(18) . . ?
C12B C13B C14B 120.2(19) . . ?
C12B C11B H11B 118.3(11) . . ?
C9B C11B H11B 118.3(11) . . ?
C9B C11B C12B 123.4(17) . . ?
C11B C12B C13B 120.1(19) . . ?
H12B C12B C13B 120.0(12) . . ?
H12B C12B C11B 120.0(11) . . ?
C8A C9B C10A 122.2(17) . . ?
C11B C9B C10A 109.2(18) . . ?
C11B C9B C8A 128.5(17) . . ?
H11A C11A C12A 120.6(10) . . ?
C9 C11A C12A 118.7(14) . . ?
C9 C11A H11A 120.6(7) . . ?
C9 C8B H8B 120.0 . . ?
C7B C8B H8B 120.0 . . ?
C7B C8B C9 120.0 . . ?
C8B C9 C11A 118.8(9) . . ?
C10B C9 C11A 120.9(9) . . ?
C10B C9 C8B 120.0 . . ?
C17 C10B C9 120.0 . . ?
N2B C10B C9 117.4(9) . . ?
N2B C10B C17 122.6(9) . . ?
C10B C17 N1 115.7(8) . . ?
C5A C17 N1 123.4(8) . . ?
C5A C17 C10B 120.0 . . ?
C7B C5A C17 120.0 . . ?
C4B C5A C17 114.6(9) . . ?
C4B C5A C7B 122.3(8) . . ?
C5A C7B C8B 120.0 . . ?
H7B C7B C8B 120.0(3) . . ?
H7B C7B C5A 120.0(3) . . ?
C3 C2B N1 122.9(14) . . ?
C5 C2B N1 115.4(12) . . ?
C5 C2B C3 119.4(14) . . ?
H3 C3 C2B 120.9(9) . . ?
C4B C3 C2B 118.3(15) . . ?
C4B C3 H3 120.9(10) . . ?
C2B C5 C2 110.1(18) . 2_655 ?
C3 C4B C5A 119.1(13) . . ?
H4B C4B C5A 120.4(7) . . ?
H4B C4B C3 120.4(10) . . ?
C13A N2B Fe1 130.5(11) . . ?
C10B N2B Fe1 107.4(10) . . ?
C10B N2B C13A 122.1(14) . . ?

loop_
_geom_bond_atom_site_label_1
_geom_bond_atom_site_label_2
_geom_bond_distance
_geom_bond_site_symmetry_2
_geom_bond_publ_flag
Se1 C15 1.804(10) . ?
Fe1 N1 2.226(6) 2_655 ?
Fe1 N1 2.226(6) . ?
Fe1 N3 2.097(9) . ?
Fe1 N3 2.097(9) 2_655 ?
Fe1 N2A 2.314(18) . ?
Fe1 N2A 2.314(18) 2_655 ?
Fe1 N2B 2.236(17) . ?
Fe1 N2B 2.236(17) 2_655 ?
N1 C2A 1.3900 . ?
N1 C6 1.3900 . ?
N1 C17 1.366(10) . ?
N1 C2B 1.372(18) . ?
C2A C1 1.3900 . ?
C2A C2 1.54(2) . ?
C1 H1 0.9500 . ?
C1 C4A 1.3900 . ?
C4A H4A 0.9500 . ?
C4A C5B 1.3900 . ?
C5B C6 1.3900 . ?
C5B C7A 1.458(19) . ?
C6 C10A 1.43(2) . ?
N3 C15 1.151(12) . ?
N2A C10A 1.33(2) . ?
N2A C13B 1.33(3) . ?
C10A C9B 1.45(2) . ?
C7A H7A 0.9500 . ?
C7A C8A 1.30(3) . ?
C12A H12A 0.80(16) . ?
C12A C13A 1.43(2) . ?
C12A C11A 1.37(2) . ?
C13A C14A 1.50(2) . ?
C13A N2B 1.36(2) . ?
C8A H8A 0.9500 . ?
C8A C9B 1.40(3) . ?
C2 C5 1.52(3) 2_655 ?
C14B H14a 0.9800 . ?
C14B H14b 0.9800 . ?
C14B H14c 0.9800 . ?
C14B C13B 1.47(3) . ?
C14A H14d 0.9800 . ?
C14A H14e 0.9800 . ?
C14A H14f 0.9800 . ?
C13B C12B 1.43(2) . ?
C11B H11B 0.9500 . ?
C11B C12B 1.36(3) . ?
C11B C9B 1.41(3) . ?
C12B H12B 0.9500 . ?
C11A H11A 0.9500 . ?
C11A C9 1.481(18) . ?
C8B H8B 0.9500 . ?
C8B C9 1.3900 . ?
C8B C7B 1.3900 . ?
C9 C10B 1.3900 . ?
C10B C17 1.3900 . ?
C10B N2B 1.430(16) . ?
C17 C5A 1.3900 . ?
C5A C7B 1.3900 . ?
C5A C4B 1.600(19) . ?
C7B H7B 0.9500 . ?
C2B C3 1.43(2) . ?
C2B C5 1.52(2) . ?
C3 H3 0.9500 . ?
C3 C4B 1.37(2) . ?
C4B H4B 0.9500 . ?

loop_
_geom_torsion_atom_site_label_1
_geom_torsion_atom_site_label_2
_geom_torsion_atom_site_label_3
_geom_torsion_atom_site_label_4
_geom_torsion
_geom_torsion_site_symmetry_1
_geom_torsion_site_symmetry_2
_geom_torsion_site_symmetry_3
_geom_torsion_site_symmetry_4
_geom_torsion_publ_flag
Fe1 N1 C2A C1 -160.2(4) 2_655 . . . ?
Fe1 N1 C2A C1 -160.2(4) . . . . ?
Fe1 N1 C2A C2 4.8(10) 2_655 . . . ?
Fe1 N1 C2A C2 4.8(10) . . . . ?
Fe1 N1 C6 C5B 161.4(4) 2_655 . . . ?
Fe1 N1 C6 C5B 161.4(4) . . . . ?
Fe1 N1 C6 C10A 6.3(11) 2_655 . . . ?
Fe1 N1 C6 C10A 6.3(11) . . . . ?
Fe1 N1 C17 C10B -22.8(7) 2_655 . . . ?
Fe1 N1 C17 C10B -22.8(7) . . . . ?
Fe1 N1 C17 C5A 168.5(5) 2_655 . . . ?
Fe1 N1 C17 C5A 168.5(5) . . . . ?
Fe1 N1 C2B C3 -167.2(13) 2_655 . . . ?
Fe1 N1 C2B C3 -167.2(13) . . . . ?
Fe1 N1 C2B C5 -4.9(12) 2_655 . . . ?
Fe1 N1 C2B C5 -4.9(12) . . . . ?
Fe1 N2A C10A C6 18.2(14) 2_655 . . . ?
Fe1 N2A C10A C6 18.2(14) . . . . ?
Fe1 N2A C10A C9B -167.1(14) 2_655 . . . ?
Fe1 N2A C10A C9B -167.1(14) . . . . ?
Fe1 N2A C13B C14B -13(2) 2_655 . . . ?
Fe1 N2A C13B C14B -13(2) . . . . ?
Fe1 N2A C13B C12B 175.8(17) 2_655 . . . ?
Fe1 N2A C13B C12B 175.8(17) . . . . ?
Fe1 N2B C13A C12A 171.5(15) . . . . ?
Fe1 N2B C13A C12A 171.5(15) 2_655 . . . ?
Fe1 N2B C13A C14A -10.2(18) . . . . ?
Fe1 N2B C13A C14A -10.2(18) 2_655 . . . ?
Fe1 N2B C10B C9 -171.8(6) . . . . ?
Fe1 N2B C10B C9 -171.8(6) 2_655 . . . ?
Fe1 N2B C10B C17 11.6(13) . . . . ?
Fe1 N2B C10B C17 11.6(13) 2_655 . . . ?
N1 C2A C1 C4A 0.0(13) . . . . ?
N1 C2A C2 C5 72.7(13) . . . 2_655 ?
N1 C6 C5B C4A -0.0(12) . . . . ?
N1 C6 C5B C7A -157.3(10) . . . . ?
N1 C6 C10A N2A -16.5(16) . . . . ?
N1 C6 C10A C9B 168.0(15) . . . . ?
N1 C17 C10B C9 -169.1(5) . . . . ?
N1 C17 C10B N2B 7.4(18) . . . . ?
N1 C17 C5A C7B 168.2(6) . . . . ?
N1 C17 C5A C4B 7.5(17) . . . . ?
N1 C2B C3 C4B -11.0(19) . . . . ?
N1 C2B C5 C2 64.5(16) . . . 2_655 ?
C2A C1 C4A C5B -0.0(12) . . . . ?
C2A C2 C5 C2B -130.7(12) . . 2_655 2_655 ?
C1 C4A C5B C6 0.0(8) . . . . ?
C1 C4A C5B C7A 160.6(8) . . . . ?
C4A C5B C6 C10A 155.9(10) . . . . ?
C4A C5B C7A C8A -169.6(13) . . . . ?
C5B C6 C10A N2A -172.6(14) . . . . ?
C5B C6 C10A C9B 11.9(11) . . . . ?
C5B C7A C8A C9B 11(2) . . . . ?
C6 C10A N2A C13B -166.1(17) . . . . ?
C6 C10A C9B C8A -12(2) . . . . ?
C6 C10A C9B C11B 165.7(18) . . . . ?
N2A C10A C9B C8A 173(2) . . . . ?
N2A C10A C9B C11B -9(3) . . . . ?
N2A C13B C12B C11B -8(2) . . . . ?
C10A C9B C8A C7A -0(2) . . . . ?
C10A C9B C11B C12B 0(2) . . . . ?
C7A C8A C9B C11B -177(2) . . . . ?
C12A C13A N2B C10B -6(2) . . . . ?
C12A C11A C9 C8B 174.0(14) . . . . ?
C12A C11A C9 C10B 1(2) . . . . ?
C13A N2B C10B C9 6.0(18) . . . . ?
C13A N2B C10B C17 -170.6(13) . . . . ?
C8A C9B C11B C12B 178(2) . . . . ?
C2 C5 C2B C3 -132.5(15) 2_655 . . . ?
C14B C13B C12B C11B -179(2) . . . . ?
C13B C12B C11B C9B 7(2) . . . . ?
C11A C9 C8B C7B -173.5(9) . . . . ?
C11A C9 C10B C17 173.4(9) . . . . ?
C11A C9 C10B N2B -3.3(16) . . . . ?
C8B C9 C10B C17 -0.0(12) . . . . ?
C8B C9 C10B N2B -176.7(8) . . . . ?
C8B C7B C5A C17 0.0(10) . . . . ?
C8B C7B C5A C4B 159.2(8) . . . . ?
C9 C10B C17 C5A 0.0(10) . . . . ?
C10B C17 C5A C7B -0.0(12) . . . . ?
C10B C17 C5A C4B -160.7(7) . . . . ?
C17 C5A C4B C3 -3.2(12) . . . . ?
C5A C4B C3 C2B 4.8(17) . . . . ?
